data_2011356
loop_
_publ_author_name
'Sakamoto,  Jun'
'Nakagawa, Takashi'
'Kanehisa, Nobuko'
'Kai, Yasushi'
'Katsura,  Masahiro'

_publ_section_title
;
 3-Chloropropionamide
;
_journal_issue 9
_journal_name_full 'Acta Crystallographica Section C'
_journal_page_first e413
_journal_page_last e413
_journal_paper_doi 10.1107/S0108270100011112
_journal_volume 56
_journal_year 2000
_chemical_formula_moiety 'C3 H6 Cl N O'
_chemical_formula_sum 'C3 H6 Cl N O'
_chemical_formula_weight 107.54
_space_group_IT_number 14
_symmetry_cell_setting monoclinic
_symmetry_space_group_name_Hall '-P 2ybc'
_symmetry_space_group_name_H-M 'P 1 21/c 1'
_cell_angle_alpha 90
_cell_angle_beta 105.590(10)
_cell_angle_gamma 90
_cell_formula_units_Z 4
_cell_length_a 6.880(2)
_cell_length_b 8.201(3)
_cell_length_c 9.298(2)
_cell_measurement_reflns_used 25
_cell_measurement_temperature 296.2
_cell_measurement_theta_max 15.0
_cell_measurement_theta_min 14.2
_cell_volume 505.3(3)
_computing_cell_refinement 'MSC/AFC Diffractometer Control Software'
_computing_data_collection
;
MSC/AFC Diffractometer Control Software
(Molecular Structure Corporation, 1990)
;
_computing_data_reduction 'TEXSAN (Molecular Structure Corporation & Rigaku Corporation, 1999)'
_computing_publication_material TEXSAN
_computing_structure_refinement TEXSAN
_computing_structure_solution 'SIR92 (Altomare et al., 1993)'
_diffrn_measured_fraction_theta_full 1.000
_diffrn_measured_fraction_theta_max 1.000
_diffrn_measurement_device_type 'Rigaku AFC-5R'
_diffrn_measurement_method \w-2\q
_diffrn_radiation_type MoK\a
_diffrn_radiation_wavelength .7107
_diffrn_reflns_av_R_equivalents .007
_diffrn_reflns_limit_h_max 8
_diffrn_reflns_limit_h_min -8
_diffrn_reflns_limit_k_max 10
_diffrn_reflns_limit_k_min 0
_diffrn_reflns_limit_l_max 0
_diffrn_reflns_limit_l_min -12
_diffrn_reflns_number 1306
_diffrn_reflns_theta_full 27.51
_diffrn_reflns_theta_max 27.51
_diffrn_standards_decay_% 3.9
_diffrn_standards_interval_count 150
_diffrn_standards_number 3
_exptl_absorpt_coefficient_mu .609
_exptl_absorpt_correction_T_max .913
_exptl_absorpt_correction_T_min .882
_exptl_absorpt_correction_type '\y scan'
_exptl_absorpt_process_details '(North et al., 1968)'
_exptl_crystal_colour colourless
_exptl_crystal_density_diffrn 1.414
_exptl_crystal_density_method 'not measured'
_exptl_crystal_description prismatic
_exptl_crystal_size_max .20
_exptl_crystal_size_mid .15
_exptl_crystal_size_min .15
_refine_diff_density_max .22
_refine_diff_density_min -.20
_refine_ls_extinction_coef .010(10)
_refine_ls_extinction_method 'Zachariasen(1967) type 2 Gaussian isotropic'
_refine_ls_goodness_of_fit_ref .960
_refine_ls_hydrogen_treatment refall
_refine_ls_number_parameters 80
_refine_ls_number_reflns 849
_refine_ls_R_factor_gt .0354
_refine_ls_shift/su_max .0065
_refine_ls_structure_factor_coef Fsqd
_refine_ls_weighting_details 'w = 1/{\s^2^(Fo^2^) + [0.08600(Max(Fo^2^,0) + 2Fc^2^)/3]^2^}'
_refine_ls_weighting_scheme calc
_refine_ls_wR_factor_ref .1085
_reflns_number_gt 757
_reflns_number_total 1153
_reflns_threshold_expression F^2^>2\s(F^2^)
_cod_data_source_file qa0373.cif
_cod_data_source_block I
_cod_original_cell_volume 505.3(2)
_cod_original_sg_symbol_H-M 'P 21/c'
_cod_database_code 2011356
_cod_database_fobs_code 2011356

loop_
_symmetry_equiv_pos_as_xyz
x,y,z
-x,1/2+y,1/2-z
-x,-y,-z
x,1/2-y,1/2+z

loop_
_atom_site_label
_atom_site_fract_x
_atom_site_fract_y
_atom_site_fract_z
_atom_site_U_iso_or_equiv
_atom_site_adp_type
_atom_site_calc_flag
_atom_site_refinement_flags
_atom_site_occupancy
_atom_site_disorder_assembly
_atom_site_disorder_group
_atom_site_type_symbol
Cl(1) .13036(9) .23613(9) .61173(8) .0644(2) Uani d . 1.00 . . Cl
O(1) -.3580(2) .1309(2) .6592(2) .0406(4) Uani d . 1.00 . . O
N(1) -.4319(3) .1839(3) .4135(2) .0468(5) Uani d . 1.00 . . N
C(1) -.3467(3) .2198(2) .5548(2) .0345(5) Uani d . 1.00 . . C
C(2) -.2344(4) .3796(3) .5838(3) .0476(6) Uani d . 1.00 . . C
C(3) -.0272(4) .3611(3) .6918(3) .0525(7) Uani d . 1.00 . . C
H(1) -.409(4) .249(3) .348(3) .050(7) Uiso calc . 1.00 . . H
H(2) -.504(4) .098(4) .388(3) .058(7) Uiso calc . 1.00 . . H
H(3) .037(4) .462(4) .717(3) .075(8) Uiso calc . 1.00 . . H
H(4) -.038(4) .302(3) .786(3) .052(7) Uiso calc . 1.00 . . H
H(5) -.230(4) .431(4) .493(3) .058(7) Uiso calc . 1.00 . . H
H(6) -.310(4) .456(4) .632(3) .061(7) Uiso calc . 1.00 . . H

loop_
_atom_site_aniso_label
_atom_site_aniso_U_11
_atom_site_aniso_U_22
_atom_site_aniso_U_33
_atom_site_aniso_U_12
_atom_site_aniso_U_13
_atom_site_aniso_U_23
Cl(1) .0507(4) .0737(5) .0666(5) -.0013(3) .0121(3) .0024(3)
O(1) .0503(8) .0399(8) .0304(7) -.0066(6) .0085(6) .0015(6)
N(1) .0560(10) .0520(10) .0292(10) -.0139(9) .0058(8) .0030(9)
C(1) .0331(9) .0360(9) .0340(10) .0011(8) .0075(8) .0009(8)
C(2) .0570(10) .0330(10) .0500(10) -.0049(10) .0080(10) .0007(9)
C(3) .0550(10) .0530(10) .0460(10) -.0200(10) .0070(10) -.0080(10)

loop_
_atom_type_symbol
_atom_type_description
_atom_type_scat_dispersion_real
_atom_type_scat_dispersion_imag
_atom_type_scat_source
C C .003 .002
;International Tables for Crystallography
(1992, Vol. C, Tables 4.2.6.8 and 6.1.1.1)
;
H H .000 .000
;International Tables for Crystallography
(1992, Vol. C, Table 6.1.1.2)
;
O O .011 .006
;International Tables for Crystallography
(1992, Vol. C, Tables 4.2.6.8 and 6.1.1.1)
;
N N .006 .003
;International Tables for Crystallography
(1992, Vol. C, Tables 4.2.6.8 and 6.1.1.1)
;
Cl Cl .148 .159
;International Tables for Crystallography
(1992, Vol. C, Tables 4.2.6.8 and 6.1.1.1)
;

loop_
_geom_angle_atom_site_label_1
_geom_angle_atom_site_label_2
_geom_angle_atom_site_label_3
_geom_angle_site_symmetry_2
_geom_angle_site_symmetry_3
_geom_angle
_geom_angle_publ_flag
C(1) N(1) H(1) 1_555 1_555 116.0(10) no
C(1) N(1) H(2) 1_555 1_555 121.0(10) no
H(1) N(1) H(2) 1_555 1_555 121(2) no
O(1) C(1) N(1) 1_555 1_555 123.2(2) no
O(1) C(1) C(2) 1_555 1_555 120.7(2) no
N(1) C(1) C(2) 1_555 1_555 116.1(2) no
C(1) C(2) C(3) 1_555 1_555 112.2(2) no
C(1) C(2) H(5) 1_555 1_555 111.0(10) no
C(1) C(2) H(6) 1_555 1_555 108.0(10) no
C(3) C(2) H(5) 1_555 1_555 112.0(10) no
C(3) C(2) H(6) 1_555 1_555 106.0(10) no
H(5) C(2) H(6) 1_555 1_555 105(2) no
Cl(1) C(3) C(2) 1_555 1_555 110.4(2) no
Cl(1) C(3) H(3) 1_555 1_555 108.0(10) no
Cl(1) C(3) H(4) 1_555 1_555 105.0(10) no
C(2) C(3) H(3) 1_555 1_555 111.0(10) no
C(2) C(3) H(4) 1_555 1_555 110.0(10) no
H(3) C(3) H(4) 1_555 1_555 109(2) no

loop_
_geom_bond_atom_site_label_1
_geom_bond_atom_site_label_2
_geom_bond_site_symmetry_1
_geom_bond_site_symmetry_2
_geom_bond_distance
_geom_bond_publ_flag
Cl(1) C(3) . . 1.793(3) no
O(1) C(1) . . 1.233(3) no
N(1) C(1) . . 1.320(3) no
N(1) H(1) . . .85(3) no
N(1) H(2) . . .86(3) no
C(1) C(2) . . 1.508(3) no
C(2) C(3) . . 1.515(3) no
C(2) H(5) . . .95(3) no
C(2) H(6) . . .99(3) no
C(3) H(3) . . .94(3) no
C(3) H(4) . . 1.03(3) no

loop_
_geom_contact_atom_site_label_1
_geom_contact_atom_site_label_2
_geom_contact_distance
_geom_contact_site_symmetry_2
Cl(1) H(4) 2.95(3) 4_554
Cl(1) H(5) 3.04(3) 3_566
Cl(1) H(3) 3.14(3) 2_546
Cl(1) H(6) 3.30(3) 2_546
Cl(1) H(1) 3.34(3) 4_655
Cl(1) H(2) 3.36(3) 4_655
Cl(1) O(1) 3.535(2) 1_655
Cl(1) N(1) 3.582(2) 4_655
O(1) H(3) 2.60(3) 2_546
O(1) N(1) 2.947(3) 3_456
O(1) N(1) 2.966(3) 4_555
O(1) H(5) 3.04(3) 4_555
O(1) H(2) 3.41(3) 4_555
O(1) C(3) 3.444(3) 2_546
O(1) H(1) 3.50(3) 3_456
N(1) H(2) 3.06(3) 3_456
N(1) H(6) 3.17(3) 4_554
N(1) H(4) 3.24(3) 4_554
N(1) H(6) 3.41(3) 3_466
C(1) H(1) 2.89(3) 4_555
C(1) H(2) 2.90(3) 3_456
C(1) H(3) 3.33(3) 2_546
C(2) H(1) 3.19(3) 4_555
C(2) H(6) 3.50(3) 3_466
C(3) H(5) 3.26(3) 3_566
C(3) H(3) 3.38(3) 2_546
C(3) H(1) 3.45(3) 4_555
C(3) H(2) 3.59(3) 4_655
H(1) H(4) 2.80(4) 4_554
H(1) H(6) 2.84(4) 4_554
H(1) H(6) 3.13(4) 3_466
H(1) H(2) 3.56(4) 2_455
H(2) H(2) 2.61(6) 3_456
H(2) H(6) 3.07(4) 4_554
H(2) H(3) 3.17(4) 4_454
H(3) H(4) 2.78(4) 2_556
H(3) H(5) 2.79(4) 3_566
H(4) H(5) 3.24(4) 4_555
H(5) H(6) 3.20(4) 3_466
H(5) H(5) 3.33(5) 3_566
H(6) H(6) 3.15(5) 3_466

loop_
_geom_hbond_atom_site_label_D
_geom_hbond_atom_site_label_H
_geom_hbond_atom_site_label_A
_geom_hbond_site_symmetry_A
_geom_hbond_distance_DH
_geom_hbond_distance_HA
_geom_hbond_distance_DA
_geom_hbond_angle_DHA
_geom_hbond_publ_flag
N1 H1 O1 4_554 .86(3) 2.12(3) 2.967(3) 169(2) no
N1 H2 O1 3_456 .86(3) 2.10(3) 2.947(3) 172(3) no
C3 H3 O1 2_556 .94(3) 2.60(3) 3.445(3) 150(2) no

loop_
_geom_torsion_atom_site_label_1
_geom_torsion_atom_site_label_2
_geom_torsion_atom_site_label_3
_geom_torsion_atom_site_label_4
_geom_torsion_site_symmetry_1
_geom_torsion_site_symmetry_2
_geom_torsion_site_symmetry_3
_geom_torsion_site_symmetry_4
_geom_torsion
_geom_torsion_publ_flag
Cl(1) C(3) C(2) C(1) 1_555 1_555 1_555 1_555 65.2(3) no
O(1) C(1) C(2) C(3) 1_555 1_555 1_555 1_555 48.6(3) no
N(1) C(1) C(2) C(3) 1_555 1_555 1_555 1_555 -132.2(2) no

loop_
_cod_related_entry_id
_cod_related_entry_database
_cod_related_entry_code
1 ChemSpider 72239
